data_8106737
loop_
_publ_author_name
'Li, Dong-Mi'
'Li, Shi-Hui'

_publ_section_title
;
 Crystal structure of 4,4&#x2032;-(1,4-phenylene)bis(pyridin-1-ium)
 catena-poly[diaqua-bis(\m2-3&#x2032;,5&#x2032;-dicarboxy-[1,1&#x2032;-biphenyl]-2,5-dicarboxylato-\k2
 O:O&#x2032;] dihydrate, C48H42O22N2Ca
;
_journal_issue 6
_journal_name_full 'Zeitschrift f\"ur Kristallographie - New Crystal Structures'
_journal_page_first 971
_journal_page_last 973
_journal_paper_doi 10.1515/ncrs-2017-0104
_journal_volume 232
_journal_year 2017
_chemical_formula_sum 'C48 H42 Ca N2 O22'
_chemical_formula_weight 1038.92
_space_group_IT_number 2
_space_group_name_Hall '-P 1'
_space_group_name_H-M_alt 'P -1'
_symmetry_cell_setting triclinic
_symmetry_space_group_name_H-M 'P -1'
_atom_sites_solution_hydrogens geom
_atom_sites_solution_primary direct
_atom_sites_solution_secondary difmap
_cell_angle_alpha 72.687(3)
_cell_angle_beta 82.667(2)
_cell_angle_gamma 73.303(3)
_cell_formula_units_Z 1
_cell_length_a 7.2548(2)
_cell_length_b 11.7056(4)
_cell_length_c 14.6024(4)
_cell_measurement_reflns_used 1150
_cell_measurement_temperature 293(2)
_cell_measurement_theta_max 25.50
_cell_measurement_theta_min 3.34
_cell_volume 1132.76(6)
_computing_cell_refinement 'Bruker FRAMBO'
_computing_data_collection 'Bruker FRAMBO'
_computing_data_reduction 'Bruker SAINT'
_computing_molecular_graphics 'Bruker SHELXTL'
_computing_publication_material 'Bruker SHELXTL'
_computing_structure_refinement 'SHELXL-97 (Sheldrick, 1997)'
_computing_structure_solution 'SHELXS-97 (Sheldrick, 1990)'
_diffrn_ambient_temperature 293(2)
_diffrn_measured_fraction_theta_full 0.998
_diffrn_measured_fraction_theta_max 0.998
_diffrn_measurement_device_type 'multiwire proportional'
_diffrn_measurement_method 'phi and omega scans'
_diffrn_radiation_monochromator graphite
_diffrn_radiation_source 'fine-focus sealed tube'
_diffrn_radiation_type MoK\a
_diffrn_radiation_wavelength 0.71073
_diffrn_reflns_av_R_equivalents 0.0301
_diffrn_reflns_av_sigmaI/netI 0.0330
_diffrn_reflns_limit_h_max 8
_diffrn_reflns_limit_h_min -8
_diffrn_reflns_limit_k_max 14
_diffrn_reflns_limit_k_min -14
_diffrn_reflns_limit_l_max 17
_diffrn_reflns_limit_l_min -17
_diffrn_reflns_number 13169
_diffrn_reflns_theta_full 25.50
_diffrn_reflns_theta_max 25.50
_diffrn_reflns_theta_min 3.34
_diffrn_standards_decay_% 0
_diffrn_standards_interval_count 0
_diffrn_standards_interval_time 0
_diffrn_standards_number 0
_exptl_absorpt_coefficient_mu 0.232
_exptl_absorpt_correction_T_max 0.9380
_exptl_absorpt_correction_T_min 0.9111
_exptl_absorpt_correction_type multi-scan
_exptl_absorpt_process_details sadabs
_exptl_crystal_colour colourless
_exptl_crystal_density_diffrn 1.523
_exptl_crystal_density_method 'not measured'
_exptl_crystal_description block
_exptl_crystal_F_000 540
_exptl_crystal_size_max 0.41
_exptl_crystal_size_mid 0.32
_exptl_crystal_size_min 0.28
_refine_diff_density_max 0.230
_refine_diff_density_min -0.286
_refine_diff_density_rms 0.045
_refine_ls_extinction_method none
_refine_ls_goodness_of_fit_ref 1.054
_refine_ls_hydrogen_treatment constr
_refine_ls_matrix_type full
_refine_ls_number_parameters 333
_refine_ls_number_reflns 4209
_refine_ls_number_restraints 0
_refine_ls_restrained_S_all 1.054
_refine_ls_R_factor_all 0.0482
_refine_ls_R_factor_gt 0.0403
_refine_ls_shift/su_max 0.000
_refine_ls_shift/su_mean 0.000
_refine_ls_structure_factor_coef Fsqd
_refine_ls_weighting_details 'calc w=1/[\s^2^(Fo^2^)+(0.0364P)^2^+0.6298P] where P=(Fo^2^+2Fc^2^)/3'
_refine_ls_weighting_scheme calc
_refine_ls_wR_factor_gt 0.0941
_refine_ls_wR_factor_ref 0.0993
_reflns_number_gt 3588
_reflns_number_total 4209
_reflns_threshold_expression >2sigma(I)
_cod_data_source_file suppl_ncrs-2017-0104_suppl.cif
_cod_data_source_block a
_cod_depositor_comments
;
The following automatic conversions were performed:

data item '_symmetry_cell_setting' value 'Triclinic' was changed to
'triclinic' in accordance with the built-in table derived from the
CIF Core dictionary named 'cif_core.dic' version 2.4.5 last updated
on 2014-11-21.

Automatic conversion script
Id: cif_fix_values 8738 2021-04-28 16:35:53Z antanas 
;
_cod_original_sg_symbol_H-M P-1
_cod_database_code 8106737

loop_
_symmetry_equiv_pos_as_xyz
'x, y, z'
'-x, -y, -z'

loop_
_atom_site_label
_atom_site_type_symbol
_atom_site_fract_x
_atom_site_fract_y
_atom_site_fract_z
_atom_site_U_iso_or_equiv
_atom_site_adp_type
_atom_site_occupancy
_atom_site_symmetry_multiplicity
_atom_site_calc_flag
_atom_site_refinement_flags
_atom_site_disorder_assembly
_atom_site_disorder_group
Ca1 Ca 1.0000 0.0000 0.0000 0.02588(15) Uani 1 2 d S . .
N1 N 0.2888(3) 1.01816(15) 0.45096(12) 0.0345(4) Uani 1 1 d . . .
H1 H 0.2532 1.0972 0.4424 0.041 Uiso 1 1 calc R . .
O1 O 0.4591(3) 0.18976(17) 0.83379(12) 0.0547(5) Uani 1 1 d . . .
H1W H 0.4119 0.2740 0.8305 0.082 Uiso 1 1 d R . .
H2W H 0.5978 0.1585 0.8399 0.082 Uiso 1 1 d R . .
O2 O 0.2174(3) 0.11264(16) 0.17397(13) 0.0566(5) Uani 1 1 d . . .
H3W H 0.1683 0.0445 0.1937 0.085 Uiso 1 1 d R . .
H4W H 0.1453 0.1591 0.2146 0.085 Uiso 1 1 d R . .
O3 O 0.8053(3) -0.13190(19) 0.01694(13) 0.0672(6) Uani 1 1 d . . .
H5W H 0.6933 -0.1436 0.0546 0.101 Uiso 1 1 d R . .
H6W H 0.7656 -0.1347 -0.0415 0.101 Uiso 1 1 d R . .
O4 O 0.6941(2) 0.12995(13) 0.22316(9) 0.0355(4) Uani 1 1 d . . .
H4 H 0.7710 0.0613 0.2332 0.053 Uiso 1 1 calc R . .
O5 O 0.7544(2) 0.12476(14) 0.07079(10) 0.0426(4) Uani 1 1 d . . .
O6 O 0.3233(2) 0.44671(14) -0.17993(10) 0.0420(4) Uani 1 1 d . . .
O7 O 0.1378(2) 0.61116(13) -0.13538(10) 0.0333(3) Uani 1 1 d . . .
H7 H 0.0994 0.6317 -0.1899 0.050 Uiso 1 1 calc R . .
O8 O 0.0341(2) 0.27860(12) 0.29264(9) 0.0309(3) Uani 1 1 d . . .
O9 O 0.1961(2) 0.26086(13) 0.41699(10) 0.0406(4) Uani 1 1 d . . .
O10 O -0.0899(2) 0.91697(13) 0.28802(10) 0.0425(4) Uani 1 1 d . . .
O11 O 0.1001(2) 0.90262(12) 0.15765(9) 0.0322(3) Uani 1 1 d . . .
C1 C 0.6625(3) 0.17342(17) 0.13190(14) 0.0265(4) Uani 1 1 d . . .
C2 C 0.5037(2) 0.28865(16) 0.10597(13) 0.0216(4) Uani 1 1 d . . .
C3 C 0.4078(2) 0.34745(16) 0.17488(13) 0.0216(4) Uani 1 1 d . . .
H3 H 0.4418 0.3134 0.2385 0.026 Uiso 1 1 calc R . .
C4 C 0.2618(2) 0.45656(16) 0.14985(12) 0.0206(4) Uani 1 1 d . . .
C5 C 0.2147(2) 0.50630(17) 0.05356(13) 0.0224(4) Uani 1 1 d . . .
H5 H 0.1187 0.5800 0.0355 0.027 Uiso 1 1 calc R . .
C6 C 0.3090(2) 0.44742(17) -0.01549(13) 0.0227(4) Uani 1 1 d . . .
C7 C 0.4535(3) 0.33835(17) 0.01096(13) 0.0242(4) Uani 1 1 d . . .
H7A H 0.5168 0.2984 -0.0350 0.029 Uiso 1 1 calc R . .
C8 C 0.1599(2) 0.52225(16) 0.22214(12) 0.0212(4) Uani 1 1 d . . .
C9 C 0.0900(3) 0.46126(16) 0.31216(12) 0.0218(4) Uani 1 1 d . . .
C10 C -0.0050(3) 0.52967(17) 0.37542(13) 0.0273(4) Uani 1 1 d . . .
H10 H -0.0523 0.4892 0.4347 0.033 Uiso 1 1 calc R . .
C11 C -0.0309(3) 0.65637(17) 0.35245(13) 0.0278(4) Uani 1 1 d . . .
H11 H -0.0953 0.7005 0.3957 0.033 Uiso 1 1 calc R . .
C12 C 0.0403(3) 0.71765(17) 0.26370(13) 0.0243(4) Uani 1 1 d . . .
C13 C 0.1340(3) 0.64953(16) 0.20039(13) 0.0233(4) Uani 1 1 d . . .
H13 H 0.1811 0.6905 0.1413 0.028 Uiso 1 1 calc R . .
C14 C 0.1083(3) 0.32310(17) 0.34219(13) 0.0236(4) Uani 1 1 d . . .
C15 C 0.0143(3) 0.85504(17) 0.23481(13) 0.0274(4) Uani 1 1 d . . .
C16 C 0.2583(3) 0.50040(18) -0.11864(13) 0.0265(4) Uani 1 1 d . . .
C17 C 0.3978(3) 0.76490(18) 0.47631(14) 0.0291(4) Uani 1 1 d . . .
C18 C 0.2905(3) 0.81753(19) 0.54730(15) 0.0344(5) Uani 1 1 d . . .
H18 H 0.2548 0.7665 0.6049 0.041 Uiso 1 1 calc R . .
C19 C 0.2377(3) 0.94354(19) 0.53270(15) 0.0353(5) Uani 1 1 d . . .
H19 H 0.1655 0.9774 0.5803 0.042 Uiso 1 1 calc R . .
C20 C 0.3946(3) 0.9715(2) 0.38244(15) 0.0388(5) Uani 1 1 d . . .
H20 H 0.4306 1.0250 0.3263 0.047 Uiso 1 1 calc R . .
C21 C 0.4512(3) 0.84654(19) 0.39320(15) 0.0364(5) Uani 1 1 d . . .
H21 H 0.5258 0.8159 0.3447 0.044 Uiso 1 1 calc R . .
C22 C 0.4509(3) 0.62914(18) 0.48863(14) 0.0292(4) Uani 1 1 d . . .
C23 C 0.4801(3) 0.58160(19) 0.40948(15) 0.0357(5) Uani 1 1 d . . .
H23 H 0.4665 0.6360 0.3481 0.043 Uiso 1 1 calc R . .
C24 C 0.4716(3) 0.54417(19) 0.57991(15) 0.0355(5) Uani 1 1 d . . .
H24 H 0.4523 0.5732 0.6341 0.043 Uiso 1 1 calc R . .

loop_
_atom_site_aniso_label
_atom_site_aniso_U_11
_atom_site_aniso_U_22
_atom_site_aniso_U_33
_atom_site_aniso_U_23
_atom_site_aniso_U_13
_atom_site_aniso_U_12
Ca1 0.0303(3) 0.0202(3) 0.0228(3) -0.0079(2) 0.0047(2) -0.0004(2)
N1 0.0452(10) 0.0200(9) 0.0357(10) -0.0044(8) -0.0083(8) -0.0052(8)
O1 0.0609(11) 0.0537(11) 0.0509(11) -0.0226(9) 0.0034(8) -0.0115(9)
O2 0.0723(12) 0.0490(11) 0.0577(11) -0.0229(9) 0.0022(9) -0.0238(9)
O3 0.0866(14) 0.0864(15) 0.0502(11) -0.0203(10) 0.0096(10) -0.0596(12)
O4 0.0417(9) 0.0246(8) 0.0278(8) -0.0075(6) -0.0011(6) 0.0105(6)
O5 0.0428(9) 0.0405(9) 0.0323(8) -0.0175(7) 0.0035(7) 0.0132(7)
O6 0.0531(9) 0.0443(9) 0.0241(8) -0.0140(7) -0.0029(7) -0.0007(7)
O7 0.0377(8) 0.0320(8) 0.0259(8) -0.0048(6) -0.0091(6) -0.0023(6)
O8 0.0426(8) 0.0236(7) 0.0274(7) -0.0044(6) -0.0068(6) -0.0106(6)
O9 0.0652(10) 0.0208(7) 0.0326(8) 0.0006(6) -0.0225(7) -0.0062(7)
O10 0.0670(11) 0.0194(7) 0.0285(8) -0.0082(6) 0.0067(7) 0.0060(7)
O11 0.0434(8) 0.0204(7) 0.0277(8) -0.0034(6) 0.0018(6) -0.0055(6)
C1 0.0263(10) 0.0234(10) 0.0265(11) -0.0079(8) 0.0034(8) -0.0026(8)
C2 0.0215(9) 0.0189(9) 0.0244(10) -0.0080(8) 0.0034(7) -0.0047(7)
C3 0.0240(9) 0.0184(9) 0.0208(9) -0.0053(7) 0.0010(7) -0.0040(7)
C4 0.0221(9) 0.0178(9) 0.0215(10) -0.0067(7) 0.0035(7) -0.0056(7)
C5 0.0208(9) 0.0186(9) 0.0255(10) -0.0052(7) -0.0004(7) -0.0028(7)
C6 0.0222(9) 0.0246(10) 0.0226(10) -0.0069(8) 0.0010(7) -0.0085(8)
C7 0.0245(9) 0.0257(10) 0.0248(10) -0.0124(8) 0.0045(7) -0.0070(8)
C8 0.0212(9) 0.0186(9) 0.0204(9) -0.0054(7) -0.0001(7) -0.0003(7)
C9 0.0242(9) 0.0196(9) 0.0196(9) -0.0053(7) -0.0032(7) -0.0018(7)
C10 0.0357(11) 0.0240(10) 0.0179(10) -0.0035(8) 0.0029(8) -0.0054(8)
C11 0.0359(11) 0.0228(10) 0.0206(10) -0.0094(8) 0.0030(8) 0.0001(8)
C12 0.0266(10) 0.0182(9) 0.0238(10) -0.0055(8) -0.0016(7) 0.0006(7)
C13 0.0269(10) 0.0182(9) 0.0206(9) -0.0044(7) 0.0019(7) -0.0016(7)
C14 0.0286(10) 0.0202(9) 0.0194(10) -0.0057(8) 0.0027(7) -0.0038(8)
C15 0.0355(11) 0.0196(10) 0.0222(10) -0.0057(8) -0.0045(8) 0.0018(8)
C16 0.0266(10) 0.0296(11) 0.0240(10) -0.0071(8) 0.0000(8) -0.0095(8)
C17 0.0306(10) 0.0261(11) 0.0287(11) -0.0050(8) -0.0030(8) -0.0065(8)
C18 0.0424(12) 0.0272(11) 0.0293(11) -0.0029(9) 0.0030(9) -0.0097(9)
C19 0.0401(12) 0.0295(11) 0.0336(12) -0.0107(9) -0.0006(9) -0.0034(9)
C20 0.0538(14) 0.0293(11) 0.0301(12) -0.0012(9) -0.0014(10) -0.0135(10)
C21 0.0472(13) 0.0297(11) 0.0300(11) -0.0078(9) 0.0038(9) -0.0092(10)
C22 0.0291(10) 0.0248(10) 0.0323(11) -0.0065(9) -0.0006(8) -0.0065(8)
C23 0.0491(13) 0.0270(11) 0.0265(11) -0.0023(9) -0.0033(9) -0.0075(9)
C24 0.0506(13) 0.0272(11) 0.0275(11) -0.0082(9) -0.0010(9) -0.0084(9)

loop_
_atom_type_symbol
_atom_type_description
_atom_type_scat_dispersion_real
_atom_type_scat_dispersion_imag
_atom_type_scat_source
C C 0.0033 0.0016 'International Tables Vol C Tables 4.2.6.8 and 6.1.1.4'
H H 0.0000 0.0000 'International Tables Vol C Tables 4.2.6.8 and 6.1.1.4'
N N 0.0061 0.0033 'International Tables Vol C Tables 4.2.6.8 and 6.1.1.4'
O O 0.0106 0.0060 'International Tables Vol C Tables 4.2.6.8 and 6.1.1.4'
Ca Ca 0.2262 0.3064 'International Tables Vol C Tables 4.2.6.8 and 6.1.1.4'

loop_
_geom_angle_atom_site_label_1
_geom_angle_atom_site_label_2
_geom_angle_atom_site_label_3
_geom_angle
_geom_angle_site_symmetry_1
_geom_angle_site_symmetry_3
O5 Ca1 O5 180.00(10) . 2_755
O5 Ca1 O3 91.12(7) . 2_755
O5 Ca1 O3 88.88(7) 2_755 2_755
O5 Ca1 O3 88.88(7) . .
O5 Ca1 O3 91.12(7) 2_755 .
O3 Ca1 O3 180.00(7) 2_755 .
O5 Ca1 O11 95.63(5) . 2_665
O5 Ca1 O11 84.37(5) 2_755 2_665
O3 Ca1 O11 90.95(6) 2_755 2_665
O3 Ca1 O11 89.05(6) . 2_665
O5 Ca1 O11 84.37(5) . 1_645
O5 Ca1 O11 95.63(5) 2_755 1_645
O3 Ca1 O11 89.05(6) 2_755 1_645
O3 Ca1 O11 90.95(6) . 1_645
O11 Ca1 O11 180.00(8) 2_665 1_645
C20 N1 C19 120.65(18) . .
C20 N1 H1 119.7 . .
C19 N1 H1 119.7 . .
H1W O1 H2W 113.8 . .
H3W O2 H4W 100.2 . .
Ca1 O3 H5W 134.3 . .
Ca1 O3 H6W 114.8 . .
H5W O3 H6W 97.3 . .
C1 O4 H4 109.5 . .
C1 O5 Ca1 159.61(14) . .
C16 O7 H7 109.5 . .
C15 O11 Ca1 132.64(13) . 1_465
O5 C1 O4 123.75(17) . .
O5 C1 C2 121.40(17) . .
O4 C1 C2 114.85(15) . .
C7 C2 C3 120.05(16) . .
C7 C2 C1 118.90(16) . .
C3 C2 C1 121.04(16) . .
C2 C3 C4 120.77(17) . .
C2 C3 H3 119.6 . .
C4 C3 H3 119.6 . .
C3 C4 C5 118.46(16) . .
C3 C4 C8 121.64(16) . .
C5 C4 C8 119.88(15) . .
C6 C5 C4 121.01(16) . .
C6 C5 H5 119.5 . .
C4 C5 H5 119.5 . .
C7 C6 C5 119.68(17) . .
C7 C6 C16 119.24(16) . .
C5 C6 C16 121.07(16) . .
C6 C7 C2 120.02(16) . .
C6 C7 H7A 120.0 . .
C2 C7 H7A 120.0 . .
C13 C8 C9 118.30(16) . .
C13 C8 C4 118.70(16) . .
C9 C8 C4 122.99(16) . .
C10 C9 C8 119.40(17) . .
C10 C9 C14 118.17(16) . .
C8 C9 C14 122.39(16) . .
C11 C10 C9 121.61(17) . .
C11 C10 H10 119.2 . .
C9 C10 H10 119.2 . .
C10 C11 C12 119.45(17) . .
C10 C11 H11 120.3 . .
C12 C11 H11 120.3 . .
C13 C12 C11 118.93(17) . .
C13 C12 C15 119.45(16) . .
C11 C12 C15 121.61(16) . .
C12 C13 C8 122.30(17) . .
C12 C13 H13 118.8 . .
C8 C13 H13 118.8 . .
O9 C14 O8 124.25(18) . .
O9 C14 C9 116.69(17) . .
O8 C14 C9 119.06(16) . .
O10 C15 O11 123.44(18) . .
O10 C15 C12 118.48(17) . .
O11 C15 C12 118.08(16) . .
O6 C16 O7 123.94(18) . .
O6 C16 C6 123.46(18) . .
O7 C16 C6 112.59(16) . .
C21 C17 C18 116.58(19) . .
C21 C17 C22 121.66(18) . .
C18 C17 C22 121.76(18) . .
C19 C18 C17 120.56(19) . .
C19 C18 H18 119.7 . .
C17 C18 H18 119.7 . .
N1 C19 C18 120.63(19) . .
N1 C19 H19 119.7 . .
C18 C19 H19 119.7 . .
N1 C20 C21 121.2(2) . .
N1 C20 H20 119.4 . .
C21 C20 H20 119.4 . .
C20 C21 C17 120.4(2) . .
C20 C21 H21 119.8 . .
C17 C21 H21 119.8 . .
C23 C22 C24 117.58(19) . .
C23 C22 C17 120.98(18) . .
C24 C22 C17 121.44(18) . .
C24 C23 C22 121.47(19) 2_666 .
C24 C23 H23 119.3 2_666 .
C22 C23 H23 119.3 . .
C23 C24 C22 120.96(19) 2_666 .
C23 C24 H24 119.5 2_666 .
C22 C24 H24 119.5 . .

loop_
_geom_bond_atom_site_label_1
_geom_bond_atom_site_label_2
_geom_bond_distance
_geom_bond_site_symmetry_2
Ca1 O5 2.3040(13) .
Ca1 O5 2.3040(13) 2_755
Ca1 O3 2.3186(18) 2_755
Ca1 O3 2.3186(18) .
Ca1 O11 2.3486(13) 2_665
Ca1 O11 2.3486(13) 1_645
N1 C20 1.333(3) .
N1 C19 1.333(3) .
N1 H1 0.8600 .
O1 H1W 0.9345 .
O1 H2W 0.9733 .
O2 H3W 0.9195 .
O2 H4W 0.9337 .
O3 H5W 0.9416 .
O3 H6W 0.9478 .
O4 C1 1.302(2) .
O4 H4 0.8200 .
O5 C1 1.224(2) .
O6 C16 1.215(2) .
O7 C16 1.311(2) .
O7 H7 0.8200 .
O8 C14 1.253(2) .
O9 C14 1.252(2) .
O10 C15 1.253(2) .
O11 C15 1.271(2) .
O11 Ca1 2.3486(13) 1_465
C1 C2 1.485(2) .
C2 C7 1.387(3) .
C2 C3 1.389(2) .
C3 C4 1.389(2) .
C3 H3 0.9300 .
C4 C5 1.398(3) .
C4 C8 1.486(2) .
C5 C6 1.388(3) .
C5 H5 0.9300 .
C6 C7 1.385(3) .
C6 C16 1.498(3) .
C7 H7A 0.9300 .
C8 C13 1.389(2) .
C8 C9 1.405(2) .
C9 C10 1.389(3) .
C9 C14 1.515(2) .
C10 C11 1.381(3) .
C10 H10 0.9300 .
C11 C12 1.396(3) .
C11 H11 0.9300 .
C12 C13 1.385(3) .
C12 C15 1.497(3) .
C13 H13 0.9300 .
C17 C21 1.392(3) .
C17 C18 1.399(3) .
C17 C22 1.484(3) .
C18 C19 1.370(3) .
C18 H18 0.9300 .
C19 H19 0.9300 .
C20 C21 1.367(3) .
C20 H20 0.9300 .
C21 H21 0.9300 .
C22 C23 1.394(3) .
C22 C24 1.402(3) .
C23 C24 1.377(3) 2_666
C23 H23 0.9300 .
C24 C23 1.377(3) 2_666
C24 H24 0.9300 .

loop_
_geom_hbond_atom_site_label_D
_geom_hbond_atom_site_label_H
_geom_hbond_atom_site_label_A
_geom_hbond_distance_DH
_geom_hbond_distance_HA
_geom_hbond_distance_DA
_geom_hbond_angle_DHA
_geom_hbond_site_symmetry_A
O7 H7 O8 0.82 1.77 2.5564(18) 159.4 2_565
O4 H4 O10 0.82 1.71 2.5094(18) 163.3 1_645
O3 H6W O2 0.95 1.87 2.752(3) 154.5 2_655
O3 H5W O1 0.94 1.88 2.773(2) 157.7 2_656
O2 H4W O8 0.93 1.99 2.912(2) 167.7 .
O2 H3W O11 0.92 2.08 2.903(2) 147.7 1_545
O1 H2W O11 0.97 2.10 3.073(2) 175.8 2_666
O1 H1W O6 0.93 1.90 2.837(2) 177.8 1_556
N1 H1 O9 0.86 1.77 2.630(2) 175.1 1_565

loop_
_geom_torsion_atom_site_label_1
_geom_torsion_atom_site_label_2
_geom_torsion_atom_site_label_3
_geom_torsion_atom_site_label_4
_geom_torsion
_geom_torsion_site_symmetry_1
_geom_torsion_site_symmetry_2
_geom_torsion_site_symmetry_3
_geom_torsion_site_symmetry_4
O5 Ca1 O5 C1 57(100) 2_755 . . .
O3 Ca1 O5 C1 -75.1(4) 2_755 . . .
O3 Ca1 O5 C1 104.9(4) . . . .
O11 Ca1 O5 C1 -166.2(4) 2_665 . . .
O11 Ca1 O5 C1 13.8(4) 1_645 . . .
Ca1 O5 C1 O4 -17.4(6) . . . .
Ca1 O5 C1 C2 162.6(3) . . . .
O5 C1 C2 C7 3.1(3) . . . .
O4 C1 C2 C7 -176.88(17) . . . .
O5 C1 C2 C3 -176.04(19) . . . .
O4 C1 C2 C3 4.0(3) . . . .
C7 C2 C3 C4 -0.3(3) . . . .
C1 C2 C3 C4 178.75(17) . . . .
C2 C3 C4 C5 -0.5(3) . . . .
C2 C3 C4 C8 -178.83(17) . . . .
C3 C4 C5 C6 1.0(3) . . . .
C8 C4 C5 C6 179.36(17) . . . .
C4 C5 C6 C7 -0.6(3) . . . .
C4 C5 C6 C16 179.80(17) . . . .
C5 C6 C7 C2 -0.2(3) . . . .
C16 C6 C7 C2 179.34(17) . . . .
C3 C2 C7 C6 0.7(3) . . . .
C1 C2 C7 C6 -178.40(17) . . . .
C3 C4 C8 C13 132.79(19) . . . .
C5 C4 C8 C13 -45.5(2) . . . .
C3 C4 C8 C9 -46.6(3) . . . .
C5 C4 C8 C9 135.14(19) . . . .
C13 C8 C9 C10 1.1(3) . . . .
C4 C8 C9 C10 -179.52(17) . . . .
C13 C8 C9 C14 179.03(16) . . . .
C4 C8 C9 C14 -1.6(3) . . . .
C8 C9 C10 C11 -0.7(3) . . . .
C14 C9 C10 C11 -178.68(17) . . . .
C9 C10 C11 C12 -0.2(3) . . . .
C10 C11 C12 C13 0.6(3) . . . .
C10 C11 C12 C15 179.35(18) . . . .
C11 C12 C13 C8 -0.1(3) . . . .
C15 C12 C13 C8 -178.91(17) . . . .
C9 C8 C13 C12 -0.7(3) . . . .
C4 C8 C13 C12 179.87(17) . . . .
C10 C9 C14 O9 -60.0(2) . . . .
C8 C9 C14 O9 122.1(2) . . . .
C10 C9 C14 O8 119.0(2) . . . .
C8 C9 C14 O8 -58.9(2) . . . .
Ca1 O11 C15 O10 -83.5(2) 1_465 . . .
Ca1 O11 C15 C12 96.85(19) 1_465 . . .
C13 C12 C15 O10 171.79(18) . . . .
C11 C12 C15 O10 -7.0(3) . . . .
C13 C12 C15 O11 -8.6(3) . . . .
C11 C12 C15 O11 172.66(18) . . . .
C7 C6 C16 O6 7.7(3) . . . .
C5 C6 C16 O6 -172.77(19) . . . .
C7 C6 C16 O7 -171.73(17) . . . .
C5 C6 C16 O7 7.8(3) . . . .
C21 C17 C18 C19 1.9(3) . . . .
C22 C17 C18 C19 -177.71(19) . . . .
C20 N1 C19 C18 -1.0(3) . . . .
C17 C18 C19 N1 -0.5(3) . . . .
C19 N1 C20 C21 1.0(3) . . . .
N1 C20 C21 C17 0.5(3) . . . .
C18 C17 C21 C20 -1.9(3) . . . .
C22 C17 C21 C20 177.8(2) . . . .
C21 C17 C22 C23 -27.6(3) . . . .
C18 C17 C22 C23 152.0(2) . . . .
C21 C17 C22 C24 153.2(2) . . . .
C18 C17 C22 C24 -27.3(3) . . . .
C24 C22 C23 C24 -0.4(4) . . . 2_666
C17 C22 C23 C24 -179.7(2) . . . 2_666
C23 C22 C24 C23 0.4(4) . . . 2_666
C17 C22 C24 C23 179.7(2) . . . 2_666
